data_7130311
loop_
_publ_author_name
'Ma, Wen'
'Peng, Chengdong'
'Song, Xueling'
'Zhang, Lu'
'Fei, Honghan'

_publ_section_title
;
 Efficient and Reusable Catalysis of Benzylic C-H Oxidation over Layered
 [Co5(OH)6]4+ Derivatives
;
_journal_name_full 'Chemical Communications'
_journal_paper_doi 10.1039/D2CC02424A
_journal_year 2022
_chemical_formula_sum 'C6 H11 Co2.5 O7'
_chemical_formula_weight 342.47
_space_group_IT_number 2
_space_group_name_Hall '-P 1'
_space_group_name_H-M_alt 'P -1'
_atom_sites_solution_hydrogens geom
_atom_sites_solution_primary direct
_atom_sites_solution_secondary difmap
_audit_creation_method SHELXL-97
_audit_update_record
;
2022-04-22 deposited with the CCDC.	2022-06-30 downloaded from the CCDC.
;
_cell_angle_alpha 83.368(5)
_cell_angle_beta 80.845(4)
_cell_angle_gamma 73.214(4)
_cell_formula_units_Z 2
_cell_length_a 6.388(3)
_cell_length_b 6.990(3)
_cell_length_c 11.658(5)
_cell_measurement_temperature 293(2)
_cell_volume 490.7(4)
_computing_structure_refinement 'SHELXL-97 (Sheldrick, 1997)'
_computing_structure_solution 'SHELXS-97 (Sheldrick, 1990)'
_diffrn_ambient_temperature 293(2)
_diffrn_measured_fraction_theta_full 0.885
_diffrn_measured_fraction_theta_max 0.885
_diffrn_radiation_monochromator graphite
_diffrn_radiation_source 'fine-focus sealed tube'
_diffrn_radiation_type MoK\a
_diffrn_radiation_wavelength 0.71073
_diffrn_reflns_av_R_equivalents 0.1429
_diffrn_reflns_av_sigmaI/netI 0.1838
_diffrn_reflns_limit_h_max 8
_diffrn_reflns_limit_h_min -8
_diffrn_reflns_limit_k_max 9
_diffrn_reflns_limit_k_min -9
_diffrn_reflns_limit_l_max 12
_diffrn_reflns_limit_l_min -15
_diffrn_reflns_number 3084
_diffrn_reflns_theta_full 28.22
_diffrn_reflns_theta_max 28.22
_diffrn_reflns_theta_min 3.05
_exptl_absorpt_coefficient_mu 4.210
_exptl_absorpt_correction_T_max 0.9205
_exptl_absorpt_correction_T_min 0.3649
_exptl_crystal_density_diffrn 2.318
_exptl_crystal_density_method 'not measured'
_exptl_crystal_F_000 341
_exptl_crystal_size_max 0.30
_exptl_crystal_size_mid 0.22
_exptl_crystal_size_min 0.02
_refine_diff_density_max 1.503
_refine_diff_density_min -2.063
_refine_diff_density_rms 0.317
_refine_ls_extinction_coef 0.003(3)
_refine_ls_extinction_expression Fc^*^=kFc[1+0.001xFc^2^\l^3^/sin(2\q)]^-1/4^
_refine_ls_extinction_method SHELXL
_refine_ls_goodness_of_fit_ref 1.081
_refine_ls_hydrogen_treatment mixed
_refine_ls_matrix_type full
_refine_ls_number_parameters 155
_refine_ls_number_reflns 2148
_refine_ls_number_restraints 3
_refine_ls_restrained_S_all 1.080
_refine_ls_R_factor_all 0.1233
_refine_ls_R_factor_gt 0.0791
_refine_ls_shift/su_max 1.014
_refine_ls_shift/su_mean 0.007
_refine_ls_structure_factor_coef Fsqd
_refine_ls_weighting_details 'calc w=1/[\s^2^(Fo^2^)+(0.1056P)^2^+1.8833P] where P=(Fo^2^+2Fc^2^)/3'
_refine_ls_weighting_scheme calc
_refine_ls_wR_factor_gt 0.1911
_refine_ls_wR_factor_ref 0.2100
_reflns_number_gt 1384
_reflns_number_total 2148
_reflns_threshold_expression >2sigma(I)
_cod_data_source_file d2cc02424a2.cif
_cod_data_source_block a
_cod_original_formula_sum 'C6 H11 Co2.50 O7'
_cod_database_code 7130311

loop_
_symmetry_equiv_pos_as_xyz
'x, y, z'
'-x, -y, -z'

loop_
_atom_site_label
_atom_site_type_symbol
_atom_site_fract_x
_atom_site_fract_y
_atom_site_fract_z
_atom_site_U_iso_or_equiv
_atom_site_adp_type
_atom_site_occupancy
_atom_site_symmetry_multiplicity
_atom_site_calc_flag
_atom_site_refinement_flags
_atom_site_disorder_assembly
_atom_site_disorder_group
Co1 Co 0.0000 0.0000 1.0000 0.0110(4) Uani 1 2 d S . .
Co2 Co 0.34748(15) 0.20576(14) 0.94819(8) 0.0109(4) Uani 1 1 d . . .
Co3 Co 0.28763(16) -0.40502(15) 1.08802(8) 0.0122(4) Uani 1 1 d . . .
O1 O 0.3714(9) 0.4935(8) 0.9250(4) 0.0123(11) Uani 1 1 d D . .
O2 O 0.0403(8) 0.2477(8) 0.8993(4) 0.0124(11) Uani 1 1 d D . .
O3 O 0.2283(9) 0.3037(8) 1.1205(4) 0.0150(11) Uani 1 1 d . . .
O4 O 0.3446(8) -0.1066(7) 0.9870(5) 0.0129(11) Uani 1 1 d D . .
O5 O 0.4739(10) 0.1490(9) 0.7768(5) 0.0232(13) Uani 1 1 d . . .
O6 O 0.2789(9) -0.3270(8) 1.2528(4) 0.0192(12) Uani 1 1 d . . .
O7 O 0.0268(9) -0.1393(8) 0.8433(5) 0.0172(12) Uani 1 1 d . . .
C1 C -0.0749(12) -0.2492(11) 0.8136(6) 0.0137(16) Uani 1 1 d . . .
C2 C 0.6100(13) 0.2280(11) 0.7122(7) 0.0163(16) Uani 1 1 d . . .
C3 C 0.6388(14) 0.2012(14) 0.5837(7) 0.0255(19) Uani 1 1 d . . .
H3A H 0.4977 0.2615 0.5555 0.031 Uiso 1 1 calc R . .
H3B H 0.6784 0.0589 0.5733 0.031 Uiso 1 1 calc R . .
C4 C -0.0143(16) -0.3204(14) 0.6924(7) 0.027(2) Uani 1 1 d . . .
H4A H 0.0305 -0.4657 0.6985 0.033 Uiso 1 1 calc R . .
H4B H -0.1447 -0.2770 0.6531 0.033 Uiso 1 1 calc R . .
C5 C 0.8090(15) 0.2887(13) 0.5088(7) 0.0242(19) Uani 1 1 d . . .
H5A H 0.9501 0.2322 0.5375 0.036 Uiso 1 1 calc R . .
H5B H 0.7671 0.4322 0.5154 0.036 Uiso 1 1 calc R . .
C6 C 0.1659(15) -0.2483(13) 0.6190(7) 0.0245(19) Uani 1 1 d . . .
H6A H 0.3041 -0.3137 0.6492 0.037 Uiso 1 1 calc R . .
H6B H 0.1356 -0.1054 0.6249 0.037 Uiso 1 1 calc R . .
H4 H 0.388(12) -0.172(9) 0.926(4) 0.004(18) Uiso 1 1 d D . .
H2 H 0.055(13) 0.217(11) 0.829(2) 0.01(2) Uiso 1 1 d D . .
H1 H 0.308(11) 0.569(9) 0.870(4) 0.002(18) Uiso 1 1 d D . .

loop_
_atom_site_aniso_label
_atom_site_aniso_U_11
_atom_site_aniso_U_22
_atom_site_aniso_U_33
_atom_site_aniso_U_23
_atom_site_aniso_U_13
_atom_site_aniso_U_12
Co1 0.0074(7) 0.0105(8) 0.0148(7) 0.0006(5) -0.0009(5) -0.0027(6)
Co2 0.0081(6) 0.0097(6) 0.0146(6) -0.0007(4) 0.0000(4) -0.0030(4)
Co3 0.0080(6) 0.0118(6) 0.0160(6) -0.0018(4) 0.0001(4) -0.0021(4)
O1 0.009(3) 0.012(3) 0.016(3) -0.003(2) -0.003(2) -0.003(2)
O2 0.007(3) 0.013(3) 0.017(3) 0.001(2) 0.001(2) -0.005(2)
O3 0.015(3) 0.011(3) 0.018(3) -0.001(2) 0.005(2) -0.006(2)
O4 0.006(3) 0.012(3) 0.019(3) -0.004(2) 0.001(2) -0.001(2)
O5 0.023(3) 0.029(4) 0.021(3) -0.003(2) 0.002(2) -0.014(3)
O6 0.020(3) 0.029(3) 0.012(3) -0.002(2) 0.002(2) -0.012(3)
O7 0.023(3) 0.017(3) 0.016(3) -0.005(2) 0.002(2) -0.013(3)
C1 0.011(4) 0.011(4) 0.017(4) -0.001(3) 0.001(3) -0.002(3)
C2 0.013(4) 0.014(4) 0.019(4) 0.002(3) 0.001(3) -0.002(3)
C3 0.027(5) 0.035(5) 0.021(4) -0.005(3) 0.001(3) -0.020(4)
C4 0.037(5) 0.029(5) 0.022(4) -0.003(3) 0.004(4) -0.022(4)
C5 0.028(5) 0.030(5) 0.019(4) -0.004(3) 0.005(3) -0.018(4)
C6 0.031(5) 0.031(5) 0.016(4) -0.005(3) 0.004(3) -0.018(4)

loop_
_atom_type_symbol
_atom_type_description
_atom_type_scat_dispersion_real
_atom_type_scat_dispersion_imag
_atom_type_scat_source
C C 0.0033 0.0016 'International Tables Vol C Tables 4.2.6.8 and 6.1.1.4'
H H 0.0000 0.0000 'International Tables Vol C Tables 4.2.6.8 and 6.1.1.4'
O O 0.0106 0.0060 'International Tables Vol C Tables 4.2.6.8 and 6.1.1.4'
Co Co 0.3494 0.9721 'International Tables Vol C Tables 4.2.6.8 and 6.1.1.4'

loop_
_geom_angle_atom_site_label_1
_geom_angle_atom_site_label_2
_geom_angle_atom_site_label_3
_geom_angle
_geom_angle_site_symmetry_1
_geom_angle_site_symmetry_3
_geom_angle_publ_flag
O2 Co1 O2 180.000(1) 2_557 . ?
O2 Co1 O4 92.05(19) 2_557 . ?
O2 Co1 O4 88.0(2) . . ?
O2 Co1 O4 88.0(2) 2_557 2_557 ?
O2 Co1 O4 92.05(19) . 2_557 ?
O4 Co1 O4 180.000(1) . 2_557 ?
O2 Co1 O7 87.7(2) 2_557 2_557 ?
O2 Co1 O7 92.3(2) . 2_557 ?
O4 Co1 O7 93.2(2) . 2_557 ?
O4 Co1 O7 86.8(2) 2_557 2_557 ?
O2 Co1 O7 92.3(2) 2_557 . ?
O2 Co1 O7 87.7(2) . . ?
O4 Co1 O7 86.8(2) . . ?
O4 Co1 O7 93.2(2) 2_557 . ?
O7 Co1 O7 180.000(1) 2_557 . ?
O2 Co1 Co2 44.71(15) 2_557 2_557 ?
O2 Co1 Co2 135.29(15) . 2_557 ?
O4 Co1 Co2 131.94(14) . 2_557 ?
O4 Co1 Co2 48.06(14) 2_557 2_557 ?
O7 Co1 Co2 102.68(15) 2_557 2_557 ?
O7 Co1 Co2 77.32(15) . 2_557 ?
O2 Co1 Co2 135.29(15) 2_557 . ?
O2 Co1 Co2 44.71(15) . . ?
O4 Co1 Co2 48.06(14) . . ?
O4 Co1 Co2 131.94(14) 2_557 . ?
O7 Co1 Co2 77.32(15) 2_557 . ?
O7 Co1 Co2 102.68(15) . . ?
Co2 Co1 Co2 180.0 2_557 . ?
O1 Co2 O2 100.3(2) . . ?
O1 Co2 O5 93.0(2) . . ?
O2 Co2 O5 86.8(2) . . ?
O1 Co2 O4 90.7(2) . 2_657 ?
O2 Co2 O4 168.6(2) . 2_657 ?
O5 Co2 O4 95.7(2) . 2_657 ?
O1 Co2 O3 79.1(2) . . ?
O2 Co2 O3 95.7(2) . . ?
O5 Co2 O3 172.0(2) . . ?
O4 Co2 O3 83.4(2) 2_657 . ?
O1 Co2 O4 173.99(19) . . ?
O2 Co2 O4 84.99(19) . . ?
O5 Co2 O4 90.2(2) . . ?
O4 Co2 O4 83.8(2) 2_657 . ?
O3 Co2 O4 97.67(19) . . ?
O1 Co2 Co1 138.04(15) . . ?
O2 Co2 Co1 43.96(14) . . ?
O5 Co2 Co1 103.56(17) . . ?
O4 Co2 Co1 124.77(14) 2_657 . ?
O3 Co2 Co1 83.36(15) . . ?
O4 Co2 Co1 45.59(13) . . ?
O1 Co2 Co3 43.62(15) . 2_657 ?
O2 Co2 Co3 139.60(15) . 2_657 ?
O5 Co2 Co3 79.48(16) . 2_657 ?
O4 Co2 Co3 51.75(14) 2_657 2_657 ?
O3 Co2 Co3 93.82(15) . 2_657 ?
O4 Co2 Co3 132.33(13) . 2_657 ?
Co1 Co2 Co3 175.92(4) . 2_657 ?
O1 Co3 O6 167.0(2) 1_545 . ?
O1 Co3 O2 106.5(2) 1_545 2_557 ?
O6 Co3 O2 86.4(2) . 2_557 ?
O1 Co3 O1 78.7(2) 1_545 2_657 ?
O6 Co3 O1 88.3(2) . 2_657 ?
O2 Co3 O1 165.8(2) 2_557 2_657 ?
O1 Co3 O3 78.9(2) 1_545 1_545 ?
O6 Co3 O3 102.2(2) . 1_545 ?
O2 Co3 O3 95.2(2) 2_557 1_545 ?
O1 Co3 O3 98.9(2) 2_657 1_545 ?
O1 Co3 O4 82.53(19) 1_545 . ?
O6 Co3 O4 97.2(2) . . ?
O2 Co3 O4 84.12(19) 2_557 . ?
O1 Co3 O4 83.46(19) 2_657 . ?
O3 Co3 O4 160.4(2) 1_545 . ?
O1 Co3 Co2 91.99(15) 1_545 2_657 ?
O6 Co3 Co2 79.08(16) . 2_657 ?
O2 Co3 Co2 122.94(16) 2_557 2_657 ?
O1 Co3 Co2 42.94(15) 2_657 2_657 ?
O3 Co3 Co2 141.75(15) 1_545 2_657 ?
O4 Co3 Co2 44.62(12) . 2_657 ?
Co3 O1 Co2 104.4(2) 1_565 . ?
Co3 O1 Co3 101.3(2) 1_565 2_657 ?
Co2 O1 Co3 93.4(2) . 2_657 ?
Co1 O2 Co3 96.9(2) . 2_557 ?
Co1 O2 Co2 91.3(2) . . ?
Co3 O2 Co2 148.8(3) 2_557 . ?
C1 O3 Co2 123.1(5) 2_557 . ?
C1 O3 Co3 129.9(5) 2_557 1_565 ?
Co2 O3 Co3 97.2(2) . 1_565 ?
Co1 O4 Co2 155.3(3) . 2_657 ?
Co1 O4 Co2 86.35(18) . . ?
Co2 O4 Co2 96.2(2) 2_657 . ?
Co1 O4 Co3 86.35(17) . . ?
Co2 O4 Co3 83.63(17) 2_657 . ?
Co2 O4 Co3 161.5(3) . . ?
C2 O5 Co2 126.3(5) . . ?
C2 O6 Co3 128.7(5) 2_657 . ?
C1 O7 Co1 132.6(5) . . ?
O7 C1 O3 123.6(7) . 2_557 ?
O7 C1 C4 118.5(7) . . ?
O3 C1 C4 117.8(7) 2_557 . ?
O6 C2 O5 125.1(7) 2_657 . ?
O6 C2 C3 118.2(7) 2_657 . ?
O5 C2 C3 116.7(7) . . ?
C2 C3 C5 116.0(7) . . ?
C6 C4 C1 115.0(7) . . ?
C3 C5 C6 112.7(7) . 2_656 ?
C4 C6 C5 113.2(7) . 2_656 ?

loop_
_geom_bond_atom_site_label_1
_geom_bond_atom_site_label_2
_geom_bond_distance
_geom_bond_site_symmetry_2
_geom_bond_publ_flag
Co1 O2 2.033(5) 2_557 ?
Co1 O2 2.033(5) . ?
Co1 O4 2.096(5) . ?
Co1 O4 2.096(5) 2_557 ?
Co1 O7 2.128(5) 2_557 ?
Co1 O7 2.128(5) . ?
Co1 Co2 2.9286(13) 2_557 ?
Co1 Co2 2.9286(13) . ?
Co2 O1 2.045(6) . ?
Co2 O2 2.061(5) . ?
Co2 O5 2.071(6) . ?
Co2 O4 2.118(5) 2_657 ?
Co2 O3 2.148(5) . ?
Co2 O4 2.183(5) . ?
Co2 Co3 2.9962(16) 2_657 ?
Co3 O1 2.042(5) 1_545 ?
Co3 O6 2.045(5) . ?
Co3 O2 2.056(5) 2_557 ?
Co3 O1 2.071(5) 2_657 ?
Co3 O3 2.158(5) 1_545 ?
Co3 O4 2.368(5) . ?
Co3 Co2 2.9962(16) 2_657 ?
O1 Co3 2.042(5) 1_565 ?
O1 Co3 2.071(5) 2_657 ?
O2 Co3 2.056(5) 2_557 ?
O3 C1 1.266(9) 2_557 ?
O3 Co3 2.158(5) 1_565 ?
O4 Co2 2.118(5) 2_657 ?
O5 C2 1.265(9) . ?
O6 C2 1.261(10) 2_657 ?
O7 C1 1.247(9) . ?
C1 O3 1.266(9) 2_557 ?
C1 C4 1.507(11) . ?
C2 O6 1.261(10) 2_657 ?
C2 C3 1.507(11) . ?
C3 C5 1.509(11) . ?
C4 C6 1.494(11) . ?
C5 C6 1.523(11) 2_656 ?
C6 C5 1.523(11) 2_656 ?
